data_4029823
loop_
_publ_author_name
'Herrera, Antonio'
'Ria\~no, Alberto'
'Moreno, Ram\'on'
'Caso, B\'arbara'
'Pardo, Zulay D.'
'Fern\'andez, Israel'
'S\'aez, Elena'
'Molero, Dolores'
'S\'anchez-V\'azquez, Angel'
'Mart\'inez-Alvarez, Roberto'

_publ_section_title
;
 One-Pot Synthesis of 1,3,5-Triazine Derivatives via Controlled
 Cross-Cyclotrimerization of Nitriles: A Mechanism Approach.
;
_journal_issue 15
_journal_name_full 'The Journal of organic chemistry'
_journal_page_first 7012
_journal_page_last 7024
_journal_paper_doi 10.1021/jo501144v
_journal_volume 79
_journal_year 2014
_chemical_formula_sum 'C21 H23 N3'
_chemical_formula_weight 317.42
_chemical_name_systematic
; 
 ? 
;
_space_group_IT_number 19
_symmetry_cell_setting orthorhombic
_symmetry_space_group_name_Hall 'P 2ac 2ab'
_symmetry_space_group_name_H-M 'P 21 21 21'
_atom_sites_solution_hydrogens geom
_atom_sites_solution_primary direct
_atom_sites_solution_secondary difmap
_audit_creation_method SHELXL-97
_cell_angle_alpha 90.00
_cell_angle_beta 90.00
_cell_angle_gamma 90.00
_cell_formula_units_Z 4
_cell_length_a 6.142(4)
_cell_length_b 10.755(7)
_cell_length_c 26.160(17)
_cell_measurement_reflns_used 684
_cell_measurement_temperature 100(2)
_cell_measurement_theta_max 28
_cell_measurement_theta_min 2
_cell_volume 1728.1(19)
_computing_cell_refinement 'SAINT+ v. 6.1 (Bruker AXS, 2000)'
_computing_data_collection 'SMART v. 5.625 (Bruker AXS, 2000)'
_computing_data_reduction 'SAINT+ v. 6.1 (Bruker AXS, 2000)'
_computing_molecular_graphics 'XP, SHELXTL v. 6.1 (Bruker, 2000)'
_computing_publication_material 'XCIF, SHELXTL v. 6.1 (Bruker, 2000)'
_computing_structure_refinement 'SHELXL-97 (Sheldrick, 1997)'
_computing_structure_solution 'SHELXS-97 (Sheldrick, 1990)'
_diffrn_ambient_temperature 100(2)
_diffrn_detector_area_resol_mean 8.26
_diffrn_measured_fraction_theta_full 0.997
_diffrn_measured_fraction_theta_max 0.997
_diffrn_measurement_device_type 'Bruker SMART APEX CCD system'
_diffrn_measurement_method '\w rotations with narrow frames'
_diffrn_radiation_source 'fine-focus sealed tube'
_diffrn_radiation_type MoK\a
_diffrn_radiation_wavelength 0.71073
_diffrn_reflns_av_R_equivalents 0.1454
_diffrn_reflns_av_sigmaI/netI 0.1874
_diffrn_reflns_limit_h_max 7
_diffrn_reflns_limit_h_min -7
_diffrn_reflns_limit_k_max 9
_diffrn_reflns_limit_k_min -13
_diffrn_reflns_limit_l_max 31
_diffrn_reflns_limit_l_min -31
_diffrn_reflns_number 9798
_diffrn_reflns_theta_full 25.50
_diffrn_reflns_theta_max 25.50
_diffrn_reflns_theta_min 1.56
_diffrn_standards_decay_% 'no decay'
_exptl_absorpt_coefficient_mu 0.073
_exptl_absorpt_correction_T_max 0.831
_exptl_absorpt_correction_T_min 0.497
_exptl_absorpt_correction_type multi-scan
_exptl_absorpt_process_details
;
Absorption correction performed with SADABS program. This is based on the
method of Blessing: Blessing, R. H., Acta Crystallogr., Sect. A 1995, 51, 33.

SADABS: Area-Detector Absorption Correction. Bruker-AXS 
within SAINT+ package, v. 6.1 (2000).
;
_exptl_crystal_colour colorless
_exptl_crystal_density_diffrn 1.220
_exptl_crystal_density_method 'not measured'
_exptl_crystal_description needle
_exptl_crystal_F_000 680
_exptl_crystal_size_max 0.30
_exptl_crystal_size_mid 0.03
_exptl_crystal_size_min 0.03
_refine_diff_density_max 0.241
_refine_diff_density_min -0.329
_refine_diff_density_rms 0.070
_refine_ls_abs_structure_details 'Flack H D (1983), Acta Cryst. A39, 876-881'
_refine_ls_abs_structure_Flack 0(7)
_refine_ls_extinction_method none
_refine_ls_goodness_of_fit_ref 0.910
_refine_ls_hydrogen_treatment constr
_refine_ls_matrix_type full
_refine_ls_number_parameters 223
_refine_ls_number_reflns 3196
_refine_ls_number_restraints 0
_refine_ls_restrained_S_all 0.910
_refine_ls_R_factor_all 0.1642
_refine_ls_R_factor_gt 0.0812
_refine_ls_shift/su_max 1.206
_refine_ls_shift/su_mean 0.005
_refine_ls_structure_factor_coef Fsqd
_refine_ls_weighting_details 'calc w=1/[\s^2^(Fo^2^)+(0.0738P)^2^+0.0000P] where P=(Fo^2^+2Fc^2^)/3'
_refine_ls_weighting_scheme calc
_refine_ls_wR_factor_gt 0.1607
_refine_ls_wR_factor_ref 0.1886
_reflns_number_gt 1554
_reflns_number_total 3196
_reflns_threshold_expression >2sigma(I)
_cod_data_source_file jo501144v_si_002.cif
_cod_data_source_block mae3961s
_cod_depositor_comments 'Adding full bibliography for 4029823.cif.'
_cod_original_cell_volume 1728(2)
_cod_original_sg_symbol_H-M P2(1)2(1)2(1)
_cod_database_code 4029823

loop_
_symmetry_equiv_pos_as_xyz
'x, y, z'
'-x+1/2, -y, z+1/2'
'-x, y+1/2, -z+1/2'
'x+1/2, -y+1/2, -z'

loop_
_atom_site_label
_atom_site_type_symbol
_atom_site_fract_x
_atom_site_fract_y
_atom_site_fract_z
_atom_site_U_iso_or_equiv
_atom_site_adp_type
_atom_site_occupancy
_atom_site_symmetry_multiplicity
_atom_site_calc_flag
_atom_site_refinement_flags
N1 N 0.5931(7) 0.4726(4) 0.87989(16) 0.0288(11) Uani 1 1 d .
N2 N 0.5920(7) 0.6083(4) 0.80791(17) 0.0284(12) Uani 1 1 d .
N3 N 0.3188(7) 0.4552(4) 0.81622(16) 0.0261(11) Uani 1 1 d .
C1 C 0.6708(8) 0.5672(5) 0.8521(2) 0.0270(14) Uani 1 1 d .
C2 C 0.4145(8) 0.5472(6) 0.7914(2) 0.0282(14) Uani 1 1 d .
C3 C 0.4120(9) 0.4207(5) 0.8603(2) 0.0287(14) Uani 1 1 d .
C4 C 0.8696(8) 0.6304(5) 0.8726(2) 0.0265(13) Uani 1 1 d .
C5 C 0.9760(8) 0.5871(5) 0.9150(2) 0.0297(15) Uani 1 1 d .
H5 H 0.9233 0.5153 0.9321 0.036 Uiso 1 1 calc R
C6 C 1.1619(9) 0.6479(5) 0.9333(2) 0.0313(15) Uani 1 1 d .
H6 H 1.2368 0.6157 0.9621 0.038 Uiso 1 1 calc R
C7 C 1.2367(8) 0.7538(6) 0.9098(2) 0.0298(15) Uani 1 1 d .
C8 C 1.1278(9) 0.8002(6) 0.8679(2) 0.0349(15) Uani 1 1 d .
H8 H 1.1781 0.8740 0.8518 0.042 Uiso 1 1 calc R
C9 C 0.9432(8) 0.7391(5) 0.8489(2) 0.0331(16) Uani 1 1 d .
H9 H 0.8684 0.7715 0.8200 0.040 Uiso 1 1 calc R
C10 C 1.4375(9) 0.8207(6) 0.9310(2) 0.0414(17) Uani 1 1 d .
H10A H 1.5665 0.7685 0.9259 0.062 Uiso 1 1 calc R
H10B H 1.4174 0.8365 0.9675 0.062 Uiso 1 1 calc R
H10C H 1.4571 0.8999 0.9130 0.062 Uiso 1 1 calc R
C11 C 0.3111(9) 0.3184(5) 0.8889(2) 0.0285(14) Uani 1 1 d .
C12 C 0.4130(9) 0.2644(5) 0.92976(19) 0.0295(14) Uani 1 1 d .
H12 H 0.5537 0.2925 0.9395 0.035 Uiso 1 1 calc R
C13 C 0.3157(9) 0.1701(6) 0.9571(2) 0.0381(16) Uani 1 1 d .
H13 H 0.3905 0.1336 0.9851 0.046 Uiso 1 1 calc R
C14 C 0.1053(9) 0.1272(6) 0.9438(2) 0.0334(15) Uani 1 1 d .
C15 C 0.0058(9) 0.1827(5) 0.9027(2) 0.0350(16) Uani 1 1 d .
H15 H -0.1364 0.1564 0.8933 0.042 Uiso 1 1 calc R
C16 C 0.1042(8) 0.2750(6) 0.8745(2) 0.0338(15) Uani 1 1 d .
H16 H 0.0327 0.3092 0.8455 0.041 Uiso 1 1 calc R
C17 C -0.0061(9) 0.0253(6) 0.9734(2) 0.0370(16) Uani 1 1 d .
H17A H -0.0124 -0.0502 0.9525 0.055 Uiso 1 1 calc R
H17B H -0.1542 0.0515 0.9823 0.055 Uiso 1 1 calc R
H17C H 0.0759 0.0082 1.0048 0.055 Uiso 1 1 calc R
C18 C 0.3288(8) 0.5848(5) 0.7397(2) 0.0275(14) Uani 1 1 d .
C19 C 0.3410(8) 0.7240(5) 0.7314(2) 0.0340(16) Uani 1 1 d .
H19A H 0.4918 0.7519 0.7357 0.051 Uiso 1 1 calc R
H19B H 0.2477 0.7661 0.7564 0.051 Uiso 1 1 calc R
H19C H 0.2915 0.7439 0.6968 0.051 Uiso 1 1 calc R
C20 C 0.4670(8) 0.5166(6) 0.69948(19) 0.0376(16) Uani 1 1 d .
H20A H 0.4488 0.4266 0.7036 0.056 Uiso 1 1 calc R
H20B H 0.6206 0.5384 0.7041 0.056 Uiso 1 1 calc R
H20C H 0.4196 0.5412 0.6652 0.056 Uiso 1 1 calc R
C21 C 0.0874(8) 0.5423(6) 0.7337(2) 0.0344(15) Uani 1 1 d .
H21A H -0.0036 0.5863 0.7586 0.052 Uiso 1 1 calc R
H21B H 0.0772 0.4525 0.7396 0.052 Uiso 1 1 calc R
H21C H 0.0368 0.5614 0.6990 0.052 Uiso 1 1 calc R

loop_
_atom_site_aniso_label
_atom_site_aniso_U_11
_atom_site_aniso_U_22
_atom_site_aniso_U_33
_atom_site_aniso_U_23
_atom_site_aniso_U_13
_atom_site_aniso_U_12
N1 0.011(2) 0.038(3) 0.038(3) 0.001(3) 0.003(2) -0.001(2)
N2 0.009(2) 0.035(3) 0.040(3) -0.004(3) 0.001(2) 0.000(2)
N3 0.009(2) 0.034(3) 0.035(3) 0.003(3) 0.0007(19) 0.001(2)
C1 0.005(2) 0.041(4) 0.035(3) 0.000(3) -0.001(2) 0.004(3)
C2 0.011(3) 0.040(4) 0.034(3) -0.008(3) 0.005(2) 0.001(3)
C3 0.017(3) 0.032(4) 0.037(3) -0.005(3) 0.002(3) 0.007(3)
C4 0.012(3) 0.035(3) 0.032(3) 0.000(3) 0.004(2) 0.000(3)
C5 0.016(3) 0.037(4) 0.036(3) 0.003(3) 0.000(2) -0.002(3)
C6 0.014(3) 0.039(4) 0.041(3) 0.001(3) -0.003(3) 0.009(3)
C7 0.018(3) 0.041(4) 0.031(3) -0.001(3) -0.003(3) 0.000(3)
C8 0.020(3) 0.042(4) 0.043(4) 0.005(3) 0.004(3) -0.005(3)
C9 0.014(3) 0.042(4) 0.043(3) 0.004(3) 0.002(3) -0.004(3)
C10 0.019(3) 0.057(4) 0.048(4) 0.004(4) -0.008(3) -0.001(3)
C11 0.019(3) 0.038(4) 0.029(3) -0.001(3) 0.000(2) 0.002(3)
C12 0.015(3) 0.037(4) 0.037(3) -0.002(3) 0.004(3) -0.005(3)
C13 0.021(3) 0.050(4) 0.043(4) 0.003(4) -0.006(3) 0.005(3)
C14 0.025(3) 0.042(4) 0.033(3) 0.001(3) 0.001(3) -0.007(3)
C15 0.025(3) 0.043(4) 0.037(4) -0.004(4) 0.003(3) -0.009(3)
C16 0.014(3) 0.049(4) 0.038(3) -0.003(3) 0.001(3) -0.004(3)
C17 0.025(3) 0.037(4) 0.049(4) 0.003(3) 0.010(3) -0.003(3)
C18 0.012(3) 0.033(4) 0.037(3) 0.002(3) -0.003(2) -0.003(3)
C19 0.008(3) 0.047(4) 0.047(4) 0.002(3) -0.004(2) -0.002(3)
C20 0.015(3) 0.061(5) 0.036(3) -0.004(3) 0.000(2) 0.009(3)
C21 0.016(3) 0.050(4) 0.038(3) -0.001(3) -0.003(2) -0.007(3)

loop_
_atom_type_symbol
_atom_type_description
_atom_type_scat_dispersion_real
_atom_type_scat_dispersion_imag
_atom_type_scat_source
C C 0.0033 0.0016 'International Tables Vol C Tables 4.2.6.8 and 6.1.1.4'
H H 0.0000 0.0000 'International Tables Vol C Tables 4.2.6.8 and 6.1.1.4'
N N 0.0061 0.0033 'International Tables Vol C Tables 4.2.6.8 and 6.1.1.4'

loop_
_geom_angle_atom_site_label_1
_geom_angle_atom_site_label_2
_geom_angle_atom_site_label_3
_geom_angle
C1 N1 C3 113.7(5)
C1 N2 C2 114.3(5)
C2 N3 C3 116.1(5)
N2 C1 N1 126.6(5)
N2 C1 C4 117.2(5)
N1 C1 C4 116.2(5)
N3 C2 N2 124.7(5)
N3 C2 C18 119.1(5)
N2 C2 C18 116.1(5)
N3 C3 N1 124.5(5)
N3 C3 C11 117.8(5)
N1 C3 C11 117.8(5)
C5 C4 C9 119.3(5)
C5 C4 C1 121.7(5)
C9 C4 C1 119.0(5)
C4 C5 C6 120.5(5)
C4 C5 H5 119.8
C6 C5 H5 119.8
C7 C6 C5 120.5(5)
C7 C6 H6 119.8
C5 C6 H6 119.8
C6 C7 C8 119.6(5)
C6 C7 C10 119.8(5)
C8 C7 C10 120.6(6)
C7 C8 C9 120.4(6)
C7 C8 H8 119.8
C9 C8 H8 119.8
C4 C9 C8 119.7(5)
C4 C9 H9 120.1
C8 C9 H9 120.1
C7 C10 H10A 109.5
C7 C10 H10B 109.5
H10A C10 H10B 109.5
C7 C10 H10C 109.5
H10A C10 H10C 109.5
H10B C10 H10C 109.5
C12 C11 C16 118.8(6)
C12 C11 C3 121.6(5)
C16 C11 C3 119.6(5)
C11 C12 C13 121.3(6)
C11 C12 H12 119.3
C13 C12 H12 119.3
C12 C13 C14 120.5(6)
C12 C13 H13 119.7
C14 C13 H13 119.7
C15 C14 C13 117.2(6)
C15 C14 C17 121.2(5)
C13 C14 C17 121.7(5)
C14 C15 C16 122.5(6)
C14 C15 H15 118.7
C16 C15 H15 118.7
C15 C16 C11 119.5(6)
C15 C16 H16 120.2
C11 C16 H16 120.2
C14 C17 H17A 109.5
C14 C17 H17B 109.5
H17A C17 H17B 109.5
C14 C17 H17C 109.5
H17A C17 H17C 109.5
H17B C17 H17C 109.5
C2 C18 C19 112.1(5)
C2 C18 C20 107.1(4)
C19 C18 C20 110.3(5)
C2 C18 C21 110.1(5)
C19 C18 C21 108.8(5)
C20 C18 C21 108.4(4)
C18 C19 H19A 109.5
C18 C19 H19B 109.5
H19A C19 H19B 109.5
C18 C19 H19C 109.5
H19A C19 H19C 109.5
H19B C19 H19C 109.5
C18 C20 H20A 109.5
C18 C20 H20B 109.5
H20A C20 H20B 109.5
C18 C20 H20C 109.5
H20A C20 H20C 109.5
H20B C20 H20C 109.5
C18 C21 H21A 109.5
C18 C21 H21B 109.5
H21A C21 H21B 109.5
C18 C21 H21C 109.5
H21A C21 H21C 109.5
H21B C21 H21C 109.5

loop_
_geom_bond_atom_site_label_1
_geom_bond_atom_site_label_2
_geom_bond_distance
N1 C1 1.338(6)
N1 C3 1.346(6)
N2 C1 1.329(6)
N2 C2 1.345(6)
N3 C2 1.321(6)
N3 C3 1.339(6)
C1 C4 1.497(7)
C2 C18 1.507(7)
C3 C11 1.468(7)
C4 C5 1.369(7)
C4 C9 1.399(7)
C5 C6 1.399(7)
C5 H5 0.9500
C6 C7 1.374(8)
C6 H6 0.9500
C7 C8 1.376(7)
C7 C10 1.531(7)
C8 C9 1.402(7)
C8 H8 0.9500
C9 H9 0.9500
C10 H10A 0.9800
C10 H10B 0.9800
C10 H10C 0.9800
C11 C12 1.368(7)
C11 C16 1.405(7)
C12 C13 1.377(7)
C12 H12 0.9500
C13 C14 1.416(8)
C13 H13 0.9500
C14 C15 1.374(7)
C14 C17 1.507(7)
C15 C16 1.376(7)
C15 H15 0.9500
C16 H16 0.9500
C17 H17A 0.9800
C17 H17B 0.9800
C17 H17C 0.9800
C18 C19 1.515(7)
C18 C20 1.538(7)
C18 C21 1.560(7)
C19 H19A 0.9800
C19 H19B 0.9800
C19 H19C 0.9800
C20 H20A 0.9800
C20 H20B 0.9800
C20 H20C 0.9800
C21 H21A 0.9800
C21 H21B 0.9800
C21 H21C 0.9800
